data_7007998
loop_
_publ_author_name
'B\'eni, Zolt\'an'
'Ros, Renzo'
'Tassan, Augusto'
'Scopelliti, Rosario'
'Roulet, Raymond'

_publ_section_title
;
 Oxidative addition of iodo-acetonitrile and of elemental halogens to
 [Pt3(mu-CO)3(PCy3)3].
;
_journal_issue 2
_journal_name_full 'Dalton transactions (Cambridge, England : 2003)'
_journal_page_first 315
_journal_page_last 325
_journal_paper_doi 10.1039/b415311a
_journal_year 2005
_chemical_formula_moiety 'C19 H33 Cl I O P Pt'
_chemical_formula_sum 'C19 H33 Cl I O P Pt'
_chemical_formula_weight 665.86
_chemical_name_systematic
;
?
;
_space_group_IT_number 14
_symmetry_cell_setting monoclinic
_symmetry_space_group_name_Hall '-P 2yn'
_symmetry_space_group_name_H-M 'P 1 21/n 1'
_atom_sites_solution_hydrogens geom
_atom_sites_solution_primary direct
_atom_sites_solution_secondary difmap
_audit_creation_method SHELXL-97
_cell_angle_alpha 90.00
_cell_angle_beta 90.668(16)
_cell_angle_gamma 90.00
_cell_formula_units_Z 4
_cell_length_a 10.750(2)
_cell_length_b 13.4635(6)
_cell_length_c 15.394(3)
_cell_measurement_reflns_used 3594
_cell_measurement_temperature 140(2)
_cell_measurement_theta_max 24.583
_cell_measurement_theta_min 2.003
_cell_volume 2227.9(6)
_computing_cell_refinement 'Oxford Diffraction, CrysAlis RED'
_computing_data_collection 'marresearch mar345'
_computing_data_reduction 'Oxford Diffraction, CrysAlis RED'
_computing_molecular_graphics 'Bruker SHELXTL'
_computing_publication_material 'Bruker SHELXTL'
_computing_structure_refinement 'SHELXL-97 (Sheldrick, 1997)'
_computing_structure_solution 'SHELXS-97 (Sheldrick, 1990)'
_diffrn_ambient_temperature 140(2)
_diffrn_measured_fraction_theta_full 0.973
_diffrn_measured_fraction_theta_max 0.973
_diffrn_measurement_device_type 'marresearch mar345 IPDS'
_diffrn_measurement_method '60 images with deltaphi = 3 deg. and exp. time = 180 sec.'
_diffrn_radiation_monochromator graphite
_diffrn_radiation_source 'fine-focus sealed tube'
_diffrn_radiation_type MoK\a
_diffrn_radiation_wavelength 0.71070
_diffrn_reflns_av_R_equivalents 0.0362
_diffrn_reflns_av_sigmaI/netI 0.0265
_diffrn_reflns_limit_h_max 12
_diffrn_reflns_limit_h_min -12
_diffrn_reflns_limit_k_max 15
_diffrn_reflns_limit_k_min -15
_diffrn_reflns_limit_l_max 17
_diffrn_reflns_limit_l_min -18
_diffrn_reflns_number 13521
_diffrn_reflns_theta_full 25.03
_diffrn_reflns_theta_max 25.03
_diffrn_reflns_theta_min 3.05
_exptl_absorpt_coefficient_mu 7.880
_exptl_absorpt_correction_T_max 0.627
_exptl_absorpt_correction_T_min 0.155
_exptl_absorpt_correction_type refdelf
_exptl_absorpt_process_details
;
(See: Walker, N. & Stuart, D. (1983) Acta Cryst. A39, 158-166)
;
_exptl_crystal_colour amber
_exptl_crystal_density_diffrn 1.985
_exptl_crystal_density_method 'not measured'
_exptl_crystal_description prismatic
_exptl_crystal_F_000 1272
_exptl_crystal_size_max 0.15
_exptl_crystal_size_mid 0.13
_exptl_crystal_size_min 0.11
_refine_diff_density_max 2.011
_refine_diff_density_min -1.913
_refine_diff_density_rms 0.216
_refine_ls_extinction_coef 0.0014(2)
_refine_ls_extinction_expression Fc^*^=kFc[1+0.001xFc^2^\l^3^/sin(2\q)]^-1/4^
_refine_ls_extinction_method SHELXL
_refine_ls_goodness_of_fit_ref 1.128
_refine_ls_hydrogen_treatment mixed
_refine_ls_matrix_type full
_refine_ls_number_parameters 218
_refine_ls_number_reflns 3832
_refine_ls_number_restraints 0
_refine_ls_restrained_S_all 1.128
_refine_ls_R_factor_all 0.0429
_refine_ls_R_factor_gt 0.0397
_refine_ls_shift/su_max 0.000
_refine_ls_shift/su_mean 0.000
_refine_ls_structure_factor_coef Fsqd
_refine_ls_weighting_details 'calc w=1/[\s^2^(Fo^2^)+(0.0801P)^2^+1.0232P] where P=(Fo^2^+2Fc^2^)/3'
_refine_ls_weighting_scheme calc
_refine_ls_wR_factor_gt 0.1095
_refine_ls_wR_factor_ref 0.1144
_reflns_number_gt 3429
_reflns_number_total 3832
_reflns_threshold_expression >2sigma(I)
_cod_data_source_file b415311a.txt
_cod_data_source_block roulet19
_cod_depositor_comments
;
The following automatic conversions were performed:
'_symmetry_cell_setting' value 'Monoclinic' changed to 'monoclinic'
according to '/home/saulius/struct/CIF-dictionaries/cif_core.dic'
dictionary named 'cif_core.dic' version 2.4.1 from 2010-06-29.

Automatic conversion script
Id: cif_fix_enum 1527 2010-12-29 10:47:43Z saulius 
;
_cod_original_cell_volume 2227.8(6)
_cod_original_sg_symbol_H-M P2(1)/n
_cod_database_code 7007998

loop_
_symmetry_equiv_pos_as_xyz
'x, y, z'
'-x+1/2, y+1/2, -z+1/2'
'-x, -y, -z'
'x-1/2, -y-1/2, z-1/2'

loop_
_atom_site_label
_atom_site_type_symbol
_atom_site_fract_x
_atom_site_fract_y
_atom_site_fract_z
_atom_site_U_iso_or_equiv
_atom_site_adp_type
_atom_site_occupancy
_atom_site_symmetry_multiplicity
_atom_site_calc_flag
_atom_site_refinement_flags
_atom_site_disorder_assembly
_atom_site_disorder_group
Pt1 Pt -0.04417(2) 0.097368(18) 0.176622(15) 0.03709(15) Uani 1 1 d . . .
I1 I 0.06938(5) 0.27159(3) 0.15185(3) 0.05110(18) Uani 1 1 d . . .
Cl1 Cl -0.23121(16) 0.16179(11) 0.12609(11) 0.0456(4) Uani 1 1 d . . .
P1 P -0.13079(14) -0.05816(12) 0.19738(10) 0.0340(3) Uani 1 1 d . . .
O1 O 0.1990(6) 0.0279(5) 0.2439(4) 0.0696(16) Uani 1 1 d . . .
C1 C 0.1119(8) 0.0535(5) 0.2203(6) 0.0518(18) Uani 1 1 d . . .
C2 C -0.0040(6) -0.1503(4) 0.1861(4) 0.0358(12) Uani 1 1 d . . .
H2 H 0.0571 -0.1347 0.2337 0.043 Uiso 1 1 calc R . .
C3 C 0.0682(6) -0.1407(5) 0.1017(4) 0.0431(14) Uani 1 1 d . . .
H3A H 0.0895 -0.0702 0.0911 0.052 Uiso 1 1 calc R . .
H3B H 0.0169 -0.1649 0.0522 0.052 Uiso 1 1 calc R . .
C4 C 0.1876(6) -0.2030(6) 0.1104(5) 0.0497(16) Uani 1 1 d . . .
H4A H 0.2354 -0.1985 0.0559 0.060 Uiso 1 1 calc R . .
H4B H 0.2401 -0.1764 0.1582 0.060 Uiso 1 1 calc R . .
C5 C 0.1562(7) -0.3112(5) 0.1287(5) 0.0505(16) Uani 1 1 d . . .
H5A H 0.1117 -0.3397 0.0778 0.061 Uiso 1 1 calc R . .
H5B H 0.2342 -0.3492 0.1374 0.061 Uiso 1 1 calc R . .
C6 C 0.0758(6) -0.3221(5) 0.2086(5) 0.0477(16) Uani 1 1 d . . .
H6A H 0.0542 -0.3929 0.2167 0.057 Uiso 1 1 calc R . .
H6B H 0.1234 -0.2999 0.2605 0.057 Uiso 1 1 calc R . .
C7 C -0.0421(6) -0.2616(5) 0.2002(5) 0.0446(16) Uani 1 1 d . . .
H7A H -0.0922 -0.2682 0.2534 0.053 Uiso 1 1 calc R . .
H7B H -0.0926 -0.2854 0.1502 0.053 Uiso 1 1 calc R . .
C8 C -0.1891(6) -0.0692(5) 0.3093(4) 0.0350(12) Uani 1 1 d . . .
H8 H -0.2337 -0.1342 0.3134 0.042 Uiso 1 1 calc R . .
C9 C -0.0838(6) -0.0708(5) 0.3768(4) 0.0429(14) Uani 1 1 d . . .
H9A H -0.0292 -0.1287 0.3662 0.051 Uiso 1 1 calc R . .
H9B H -0.0330 -0.0098 0.3712 0.051 Uiso 1 1 calc R . .
C10 C -0.1359(7) -0.0770(5) 0.4681(4) 0.0448(15) Uani 1 1 d . . .
H10A H -0.0665 -0.0753 0.5109 0.054 Uiso 1 1 calc R . .
H10B H -0.1804 -0.1409 0.4750 0.054 Uiso 1 1 calc R . .
C11 C -0.2260(8) 0.0095(5) 0.4862(4) 0.0493(17) Uani 1 1 d . . .
H11A H -0.2590 0.0038 0.5458 0.059 Uiso 1 1 calc R . .
H11B H -0.1816 0.0737 0.4815 0.059 Uiso 1 1 calc R . .
C12 C -0.3327(7) 0.0055(5) 0.4202(4) 0.0504(17) Uani 1 1 d . . .
H12A H -0.3907 0.0612 0.4308 0.060 Uiso 1 1 calc R . .
H12B H -0.3791 -0.0574 0.4273 0.060 Uiso 1 1 calc R . .
C13 C -0.2836(7) 0.0122(5) 0.3269(4) 0.0443(15) Uani 1 1 d . . .
H13A H -0.3540 0.0061 0.2852 0.053 Uiso 1 1 calc R . .
H13B H -0.2443 0.0779 0.3181 0.053 Uiso 1 1 calc R . .
C14 C -0.2644(6) -0.0847(4) 0.1242(4) 0.0356(13) Uani 1 1 d . . .
H14 H -0.3241 -0.0288 0.1333 0.043 Uiso 1 1 calc R . .
C15 C -0.3373(7) -0.1788(5) 0.1447(5) 0.0477(16) Uani 1 1 d . . .
H15A H -0.3614 -0.1787 0.2065 0.057 Uiso 1 1 calc R . .
H15B H -0.2848 -0.2379 0.1342 0.057 Uiso 1 1 calc R . .
C16 C -0.4540(6) -0.1833(6) 0.0868(5) 0.0513(17) Uani 1 1 d . . .
H16A H -0.4985 -0.2463 0.0980 0.062 Uiso 1 1 calc R . .
H16B H -0.5101 -0.1279 0.1023 0.062 Uiso 1 1 calc R . .
C17 C -0.4247(6) -0.1769(6) -0.0081(5) 0.0510(17) Uani 1 1 d . . .
H17A H -0.5032 -0.1741 -0.0423 0.061 Uiso 1 1 calc R . .
H17B H -0.3788 -0.2372 -0.0259 0.061 Uiso 1 1 calc R . .
C18 C -0.3468(7) -0.0855(6) -0.0276(5) 0.0492(17) Uani 1 1 d . . .
H18A H -0.3233 -0.0864 -0.0896 0.059 Uiso 1 1 calc R . .
H18B H -0.3974 -0.0252 -0.0177 0.059 Uiso 1 1 calc R . .
C19 C -0.2315(6) -0.0806(5) 0.0276(5) 0.0437(14) Uani 1 1 d . . .
H19A H -0.1863 -0.0181 0.0154 0.052 Uiso 1 1 calc R . .
H19B H -0.1762 -0.1369 0.0133 0.052 Uiso 1 1 calc R . .

loop_
_atom_site_aniso_label
_atom_site_aniso_U_11
_atom_site_aniso_U_22
_atom_site_aniso_U_33
_atom_site_aniso_U_23
_atom_site_aniso_U_13
_atom_site_aniso_U_12
Pt1 0.0382(2) 0.0383(2) 0.0347(2) 0.00002(8) 0.00253(12) -0.00263(8)
I1 0.0552(3) 0.0425(3) 0.0558(3) -0.00222(17) 0.0101(2) -0.00869(18)
Cl1 0.0484(9) 0.0409(8) 0.0476(9) -0.0007(6) -0.0012(7) 0.0040(6)
P1 0.0314(8) 0.0395(8) 0.0312(8) 0.0005(6) 0.0007(6) -0.0023(6)
O1 0.054(4) 0.066(4) 0.089(5) 0.008(3) -0.019(3) -0.017(3)
C1 0.047(4) 0.033(3) 0.076(5) 0.000(3) 0.021(4) -0.010(3)
C2 0.031(3) 0.039(3) 0.038(3) 0.003(2) -0.004(2) 0.000(2)
C3 0.041(4) 0.051(4) 0.038(3) 0.001(3) 0.006(3) 0.004(3)
C4 0.040(4) 0.063(4) 0.046(4) 0.003(3) 0.005(3) 0.005(3)
C5 0.042(4) 0.052(4) 0.057(4) -0.010(3) 0.003(3) 0.013(3)
C6 0.044(4) 0.043(4) 0.057(4) 0.002(3) 0.001(3) 0.008(3)
C7 0.027(3) 0.049(4) 0.058(4) 0.020(3) 0.005(3) 0.004(2)
C8 0.034(3) 0.044(3) 0.027(3) 0.004(2) 0.002(2) -0.002(2)
C9 0.042(4) 0.053(4) 0.033(3) 0.002(3) 0.000(3) -0.003(3)
C10 0.052(4) 0.057(4) 0.025(3) 0.006(3) -0.002(3) -0.006(3)
C11 0.071(5) 0.043(4) 0.034(3) -0.005(3) 0.009(3) -0.009(3)
C12 0.066(5) 0.050(4) 0.036(4) 0.006(3) 0.015(3) 0.010(3)
C13 0.052(4) 0.048(4) 0.032(3) 0.005(3) 0.008(3) 0.006(3)
C14 0.037(3) 0.039(3) 0.031(3) 0.000(2) 0.001(2) 0.006(2)
C15 0.047(4) 0.048(4) 0.047(4) 0.007(3) -0.011(3) -0.008(3)
C16 0.035(3) 0.055(4) 0.064(5) 0.005(3) -0.007(3) -0.010(3)
C17 0.036(3) 0.065(5) 0.052(4) -0.008(3) -0.009(3) 0.000(3)
C18 0.045(4) 0.064(4) 0.039(4) 0.006(3) -0.006(3) -0.004(3)
C19 0.039(4) 0.051(4) 0.041(4) -0.001(3) 0.001(3) -0.006(3)

loop_
_atom_type_symbol
_atom_type_description
_atom_type_scat_dispersion_real
_atom_type_scat_dispersion_imag
_atom_type_scat_source
C C 0.0033 0.0016 'International Tables Vol C Tables 4.2.6.8 and 6.1.1.4'
H H 0.0000 0.0000 'International Tables Vol C Tables 4.2.6.8 and 6.1.1.4'
O O 0.0106 0.0060 'International Tables Vol C Tables 4.2.6.8 and 6.1.1.4'
P P 0.1023 0.0942 'International Tables Vol C Tables 4.2.6.8 and 6.1.1.4'
Cl Cl 0.1484 0.1585 'International Tables Vol C Tables 4.2.6.8 and 6.1.1.4'
I I -0.4742 1.8119 'International Tables Vol C Tables 4.2.6.8 and 6.1.1.4'
Pt Pt -1.7033 8.3905 'International Tables Vol C Tables 4.2.6.8 and 6.1.1.4'

loop_
_geom_angle_atom_site_label_1
_geom_angle_atom_site_label_2
_geom_angle_atom_site_label_3
_geom_angle
_geom_angle_site_symmetry_1
_geom_angle_site_symmetry_3
_geom_angle_publ_flag
C1 Pt1 P1 91.43(19) . . ?
C1 Pt1 Cl1 176.1(2) . . ?
P1 Pt1 Cl1 92.07(6) . . ?
C1 Pt1 I1 85.43(19) . . ?
P1 Pt1 I1 176.51(4) . . ?
Cl1 Pt1 I1 91.12(4) . . ?
C8 P1 C14 106.4(3) . . ?
C8 P1 C2 106.9(3) . . ?
C14 P1 C2 112.4(3) . . ?
C8 P1 Pt1 110.1(2) . . ?
C14 P1 Pt1 113.7(2) . . ?
C2 P1 Pt1 107.17(19) . . ?
O1 C1 Pt1 178.9(8) . . ?
C3 C2 C7 109.5(5) . . ?
C3 C2 P1 113.9(4) . . ?
C7 C2 P1 115.7(4) . . ?
C3 C2 H2 105.6 . . ?
C7 C2 H2 105.6 . . ?
P1 C2 H2 105.6 . . ?
C2 C3 C4 108.2(5) . . ?
C2 C3 H3A 110.1 . . ?
C4 C3 H3A 110.1 . . ?
C2 C3 H3B 110.1 . . ?
C4 C3 H3B 110.1 . . ?
H3A C3 H3B 108.4 . . ?
C5 C4 C3 110.6(6) . . ?
C5 C4 H4A 109.5 . . ?
C3 C4 H4A 109.5 . . ?
C5 C4 H4B 109.5 . . ?
C3 C4 H4B 109.5 . . ?
H4A C4 H4B 108.1 . . ?
C6 C5 C4 111.8(6) . . ?
C6 C5 H5A 109.3 . . ?
C4 C5 H5A 109.3 . . ?
C6 C5 H5B 109.3 . . ?
C4 C5 H5B 109.3 . . ?
H5A C5 H5B 107.9 . . ?
C7 C6 C5 111.3(6) . . ?
C7 C6 H6A 109.4 . . ?
C5 C6 H6A 109.4 . . ?
C7 C6 H6B 109.4 . . ?
C5 C6 H6B 109.4 . . ?
H6A C6 H6B 108.0 . . ?
C6 C7 C2 107.8(5) . . ?
C6 C7 H7A 110.1 . . ?
C2 C7 H7A 110.1 . . ?
C6 C7 H7B 110.1 . . ?
C2 C7 H7B 110.1 . . ?
H7A C7 H7B 108.5 . . ?
C13 C8 C9 112.3(5) . . ?
C13 C8 P1 110.0(4) . . ?
C9 C8 P1 112.2(4) . . ?
C13 C8 H8 107.3 . . ?
C9 C8 H8 107.3 . . ?
P1 C8 H8 107.3 . . ?
C10 C9 C8 110.5(5) . . ?
C10 C9 H9A 109.5 . . ?
C8 C9 H9A 109.5 . . ?
C10 C9 H9B 109.5 . . ?
C8 C9 H9B 109.5 . . ?
H9A C9 H9B 108.1 . . ?
C9 C10 C11 111.4(6) . . ?
C9 C10 H10A 109.4 . . ?
C11 C10 H10A 109.4 . . ?
C9 C10 H10B 109.4 . . ?
C11 C10 H10B 109.4 . . ?
H10A C10 H10B 108.0 . . ?
C12 C11 C10 108.7(5) . . ?
C12 C11 H11A 109.9 . . ?
C10 C11 H11A 109.9 . . ?
C12 C11 H11B 109.9 . . ?
C10 C11 H11B 109.9 . . ?
H11A C11 H11B 108.3 . . ?
C11 C12 C13 110.9(6) . . ?
C11 C12 H12A 109.4 . . ?
C13 C12 H12A 109.4 . . ?
C11 C12 H12B 109.4 . . ?
C13 C12 H12B 109.4 . . ?
H12A C12 H12B 108.0 . . ?
C8 C13 C12 111.1(5) . . ?
C8 C13 H13A 109.4 . . ?
C12 C13 H13A 109.4 . . ?
C8 C13 H13B 109.4 . . ?
C12 C13 H13B 109.4 . . ?
H13A C13 H13B 108.0 . . ?
C15 C14 C19 110.8(5) . . ?
C15 C14 P1 115.7(4) . . ?
C19 C14 P1 113.4(4) . . ?
C15 C14 H14 105.3 . . ?
C19 C14 H14 105.3 . . ?
P1 C14 H14 105.3 . . ?
C14 C15 C16 109.4(5) . . ?
C14 C15 H15A 109.8 . . ?
C16 C15 H15A 109.8 . . ?
C14 C15 H15B 109.8 . . ?
C16 C15 H15B 109.8 . . ?
H15A C15 H15B 108.2 . . ?
C17 C16 C15 112.6(6) . . ?
C17 C16 H16A 109.1 . . ?
C15 C16 H16A 109.1 . . ?
C17 C16 H16B 109.1 . . ?
C15 C16 H16B 109.1 . . ?
H16A C16 H16B 107.8 . . ?
C16 C17 C18 111.2(6) . . ?
C16 C17 H17A 109.4 . . ?
C18 C17 H17A 109.4 . . ?
C16 C17 H17B 109.4 . . ?
C18 C17 H17B 109.4 . . ?
H17A C17 H17B 108.0 . . ?
C19 C18 C17 112.2(6) . . ?
C19 C18 H18A 109.2 . . ?
C17 C18 H18A 109.2 . . ?
C19 C18 H18B 109.2 . . ?
C17 C18 H18B 109.2 . . ?
H18A C18 H18B 107.9 . . ?
C18 C19 C14 110.5(6) . . ?
C18 C19 H19A 109.5 . . ?
C14 C19 H19A 109.5 . . ?
C18 C19 H19B 109.5 . . ?
C14 C19 H19B 109.5 . . ?
H19A C19 H19B 108.1 . . ?

loop_
_geom_bond_atom_site_label_1
_geom_bond_atom_site_label_2
_geom_bond_distance
_geom_bond_site_symmetry_2
_geom_bond_publ_flag
Pt1 C1 1.895(9) . ?
Pt1 P1 2.3153(15) . ?
Pt1 Cl1 2.3160(17) . ?
Pt1 I1 2.6736(5) . ?
P1 C8 1.846(6) . ?
P1 C14 1.850(6) . ?
P1 C2 1.852(6) . ?
O1 C1 1.058(10) . ?
C2 C3 1.527(8) . ?
C2 C7 1.570(9) . ?
C2 H2 1.0000 . ?
C3 C4 1.538(9) . ?
C3 H3A 0.9900 . ?
C3 H3B 0.9900 . ?
C4 C5 1.523(11) . ?
C4 H4A 0.9900 . ?
C4 H4B 0.9900 . ?
C5 C6 1.518(10) . ?
C5 H5A 0.9900 . ?
C5 H5B 0.9900 . ?
C6 C7 1.511(9) . ?
C6 H6A 0.9900 . ?
C6 H6B 0.9900 . ?
C7 H7A 0.9900 . ?
C7 H7B 0.9900 . ?
C8 C13 1.521(9) . ?
C8 C9 1.528(9) . ?
C8 H8 1.0000 . ?
C9 C10 1.521(9) . ?
C9 H9A 0.9900 . ?
C9 H9B 0.9900 . ?
C10 C11 1.543(10) . ?
C10 H10A 0.9900 . ?
C10 H10B 0.9900 . ?
C11 C12 1.524(11) . ?
C11 H11A 0.9900 . ?
C11 H11B 0.9900 . ?
C12 C13 1.538(9) . ?
C12 H12A 0.9900 . ?
C12 H12B 0.9900 . ?
C13 H13A 0.9900 . ?
C13 H13B 0.9900 . ?
C14 C15 1.524(9) . ?
C14 C19 1.533(9) . ?
C14 H14 1.0000 . ?
C15 C16 1.531(9) . ?
C15 H15A 0.9900 . ?
C15 H15B 0.9900 . ?
C16 C17 1.500(11) . ?
C16 H16A 0.9900 . ?
C16 H16B 0.9900 . ?
C17 C18 1.519(10) . ?
C17 H17A 0.9900 . ?
C17 H17B 0.9900 . ?
C18 C19 1.497(10) . ?
C18 H18A 0.9900 . ?
C18 H18B 0.9900 . ?
C19 H19A 0.9900 . ?
C19 H19B 0.9900 . ?

loop_
_geom_torsion_atom_site_label_1
_geom_torsion_atom_site_label_2
_geom_torsion_atom_site_label_3
_geom_torsion_atom_site_label_4
_geom_torsion
_geom_torsion_site_symmetry_1
_geom_torsion_site_symmetry_2
_geom_torsion_site_symmetry_3
_geom_torsion_site_symmetry_4
_geom_torsion_publ_flag
C1 Pt1 P1 C8 86.6(3) . . . . ?
Cl1 Pt1 P1 C8 -91.7(2) . . . . ?
I1 Pt1 P1 C8 112.5(7) . . . . ?
C1 Pt1 P1 C14 -154.2(3) . . . . ?
Cl1 Pt1 P1 C14 27.5(2) . . . . ?
I1 Pt1 P1 C14 -128.2(7) . . . . ?
C1 Pt1 P1 C2 -29.4(3) . . . . ?
Cl1 Pt1 P1 C2 152.3(2) . . . . ?
I1 Pt1 P1 C2 -3.5(7) . . . . ?
P1 Pt1 C1 O1 54(43) . . . . ?
Cl1 Pt1 C1 O1 -152(41) . . . . ?
I1 Pt1 C1 O1 -124(43) . . . . ?
C8 P1 C2 C3 -171.3(4) . . . . ?
C14 P1 C2 C3 72.3(5) . . . . ?
Pt1 P1 C2 C3 -53.3(5) . . . . ?
C8 P1 C2 C7 60.6(5) . . . . ?
C14 P1 C2 C7 -55.8(6) . . . . ?
Pt1 P1 C2 C7 178.6(4) . . . . ?
C7 C2 C3 C4 -62.1(7) . . . . ?
P1 C2 C3 C4 166.6(5) . . . . ?
C2 C3 C4 C5 58.5(7) . . . . ?
C3 C4 C5 C6 -55.7(8) . . . . ?
C4 C5 C6 C7 56.4(8) . . . . ?
C5 C6 C7 C2 -58.3(8) . . . . ?
C3 C2 C7 C6 62.2(7) . . . . ?
P1 C2 C7 C6 -167.5(5) . . . . ?
C14 P1 C8 C13 -66.1(5) . . . . ?
C2 P1 C8 C13 173.6(4) . . . . ?
Pt1 P1 C8 C13 57.5(5) . . . . ?
C14 P1 C8 C9 168.0(4) . . . . ?
C2 P1 C8 C9 47.7(5) . . . . ?
Pt1 P1 C8 C9 -68.4(5) . . . . ?
C13 C8 C9 C10 53.8(7) . . . . ?
P1 C8 C9 C10 178.4(5) . . . . ?
C8 C9 C10 C11 -56.8(8) . . . . ?
C9 C10 C11 C12 59.4(7) . . . . ?
C10 C11 C12 C13 -58.5(7) . . . . ?
C9 C8 C13 C12 -53.5(7) . . . . ?
P1 C8 C13 C12 -179.3(5) . . . . ?
C11 C12 C13 C8 56.3(8) . . . . ?
C8 P1 C14 C15 -49.4(5) . . . . ?
C2 P1 C14 C15 67.4(5) . . . . ?
Pt1 P1 C14 C15 -170.7(4) . . . . ?
C8 P1 C14 C19 -179.0(4) . . . . ?
C2 P1 C14 C19 -62.2(5) . . . . ?
Pt1 P1 C14 C19 59.7(5) . . . . ?
C19 C14 C15 C16 -56.7(8) . . . . ?
P1 C14 C15 C16 172.5(5) . . . . ?
C14 C15 C16 C17 55.7(8) . . . . ?
C15 C16 C17 C18 -54.1(8) . . . . ?
C16 C17 C18 C19 54.2(8) . . . . ?
C17 C18 C19 C14 -55.8(8) . . . . ?
C15 C14 C19 C18 57.6(7) . . . . ?
P1 C14 C19 C18 -170.4(5) . . . . ?
